data_7034404
loop_
_publ_author_name
'Wang, Yong'
'Lin, Chensheng'
'Ma, Xiao'
'Xue, Zhenzhen'
'Zhu, Xiaoquan'
'Cao, Wenhai'
'Hu, Shengmin'
'Sheng, Tianlu'
'Wu, Xintao'

_publ_section_title
;
 Influence of the central diamagnetic cyanidometal on the distant magnetic
 interaction in cyanide-bridged Fe(iii)-M(ii)-Fe(iii) complexes.
;
_journal_issue 16
_journal_name_full 'Dalton transactions (Cambridge, England : 2003)'
_journal_page_first 7437
_journal_page_last 7448
_journal_paper_doi 10.1039/c5dt00383k
_journal_volume 44
_journal_year 2015
_chemical_formula_sum 'C92 H82 Cl8 F12 Fe2 N6 O0 Os P6'
_chemical_formula_weight 2270.96
_chemical_name_systematic
; 
 ? 
;
_space_group_IT_number 61
_symmetry_cell_setting orthorhombic
_symmetry_space_group_name_Hall '-P 2ac 2ab'
_symmetry_space_group_name_H-M 'P b c a'
_atom_sites_solution_hydrogens geom
_atom_sites_solution_primary direct
_atom_sites_solution_secondary difmap
_audit_creation_method SHELXL-97
_audit_update_record
;
2015-03-08 deposited with the CCDC.
2015-03-12 downloaded from the CCDC.
;
_cell_angle_alpha 90.00
_cell_angle_beta 90.00
_cell_angle_gamma 90.00
_cell_formula_units_Z 8
_cell_length_a 28.108(11)
_cell_length_b 20.092(8)
_cell_length_c 33.297(14)
_cell_measurement_reflns_used 31562
_cell_measurement_temperature 123(2)
_cell_measurement_theta_max 27.4855
_cell_measurement_theta_min 2.0272
_cell_volume 18804(13)
_computing_cell_refinement 'CrystalClear (Rigaku Inc., 2008)'
_computing_data_collection 'CrystalClear (Rigaku Inc., 2008)'
_computing_data_reduction 'CrystalClear (Rigaku Inc., 2008)'
_computing_molecular_graphics 'Bruker SHELXTL'
_computing_publication_material 'Bruker SHELXTL'
_computing_structure_refinement 'SHELXL-97 (Sheldrick, 2008)'
_computing_structure_solution 'SHELXS-97 (Sheldrick, 2008)'
_diffrn_ambient_temperature 123(2)
_diffrn_detector_area_resol_mean 28.5714
_diffrn_measured_fraction_theta_full 0.981
_diffrn_measured_fraction_theta_max 0.981
_diffrn_measurement_device_type Saturn724+
_diffrn_measurement_method CCD_Profile_fitting
_diffrn_radiation_monochromator graphite
_diffrn_radiation_source 'fine-focus sealed tube'
_diffrn_radiation_type MoK\a
_diffrn_radiation_wavelength 0.71073
_diffrn_reflns_av_R_equivalents 0.1451
_diffrn_reflns_av_sigmaI/netI 0.0879
_diffrn_reflns_limit_h_max 33
_diffrn_reflns_limit_h_min -33
_diffrn_reflns_limit_k_max 23
_diffrn_reflns_limit_k_min -23
_diffrn_reflns_limit_l_max 39
_diffrn_reflns_limit_l_min -39
_diffrn_reflns_number 132927
_diffrn_reflns_theta_full 25.00
_diffrn_reflns_theta_max 25.00
_diffrn_reflns_theta_min 2.12
_exptl_absorpt_coefficient_mu 2.055
_exptl_absorpt_correction_T_max 1.0000
_exptl_absorpt_correction_T_min 0.5410
_exptl_absorpt_correction_type multi-scan
_exptl_absorpt_process_details 'RIGAKU/MSC(2004),CrystalClear Version 1.3.6'
_exptl_crystal_colour RED
_exptl_crystal_density_diffrn 1.604
_exptl_crystal_density_method 'not measured'
_exptl_crystal_description NEEDLE
_exptl_crystal_F_000 9104
_exptl_crystal_size_max 0.560
_exptl_crystal_size_mid 0.053
_exptl_crystal_size_min 0.039
_refine_diff_density_max 4.020
_refine_diff_density_min -2.780
_refine_diff_density_rms 0.198
_refine_ls_extinction_method none
_refine_ls_goodness_of_fit_ref 1.064
_refine_ls_hydrogen_treatment constr
_refine_ls_matrix_type full
_refine_ls_number_parameters 1180
_refine_ls_number_reflns 16241
_refine_ls_number_restraints 117
_refine_ls_restrained_S_all 1.072
_refine_ls_R_factor_all 0.1418
_refine_ls_R_factor_gt 0.1132
_refine_ls_shift/su_max 0.000
_refine_ls_shift/su_mean 0.000
_refine_ls_structure_factor_coef Fsqd
_refine_ls_weighting_details 'calc w=1/[\s^2^(Fo^2^)+(0.0147P)^2^+344.3381P] where P=(Fo^2^+2Fc^2^)/3'
_refine_ls_weighting_scheme calc
_refine_ls_wR_factor_gt 0.2050
_refine_ls_wR_factor_ref 0.2239
_reflns_number_gt 11594
_reflns_number_total 16241
_reflns_threshold_expression >2sigma(I)
_cod_data_source_file c5dt00383k2.cif
_cod_data_source_block 1031313
_cod_depositor_comments
;
The following automatic conversions were performed:

'_symmetry_cell_setting' value 'Orthorhombic' changed to
'orthorhombic' according to
/usr/data/users/saulius/crontab/automatic-downloads/rss-feeds/RSC/lib/dictionaries/cif_core.dic
dictionary named 'cif_core.dic' version 2.4.2 from 2011-04-26.

'_exptl_absorpt_correction_type' value 'Multi-scan' changed to
'multi-scan' according to
/usr/data/users/saulius/crontab/automatic-downloads/rss-feeds/RSC/lib/dictionaries/cif_core.dic
dictionary named 'cif_core.dic' version 2.4.2 from 2011-04-26.

Automatic conversion script
Id: cif_fix_values 3105 2015-03-04 15:46:00Z robertas 

 Adding full bibliography for 7034402--7034410.cif.
;
_cod_original_sg_symbol_H-M Pbca
_cod_database_code 7034404

loop_
_symmetry_equiv_pos_as_xyz
'x, y, z'
'-x+1/2, -y, z+1/2'
'-x, y+1/2, -z+1/2'
'x+1/2, -y+1/2, -z'
'-x, -y, -z'
'x-1/2, y, -z-1/2'
'x, -y-1/2, z-1/2'
'-x-1/2, y-1/2, z'

loop_
_atom_site_label
_atom_site_type_symbol
_atom_site_fract_x
_atom_site_fract_y
_atom_site_fract_z
_atom_site_U_iso_or_equiv
_atom_site_adp_type
_atom_site_occupancy
_atom_site_symmetry_multiplicity
_atom_site_calc_flag
_atom_site_refinement_flags
_atom_site_disorder_assembly
_atom_site_disorder_group
Os1 Os 0.365195(16) 0.19735(3) 0.246025(12) 0.04091(15) Uani 1 1 d . . .
Fe1 Fe 0.33593(6) 0.35630(8) 0.36141(4) 0.0443(4) Uani 1 1 d . . .
Fe2 Fe 0.39941(6) 0.37246(8) 0.13999(4) 0.0462(4) Uani 1 1 d . . .
C1 C 0.3536(4) 0.2628(6) 0.2901(4) 0.050(3) Uani 1 1 d . . .
C2 C 0.3800(4) 0.2698(6) 0.2066(3) 0.046(3) Uani 1 1 d . . .
C3 C 0.3175(5) 0.0812(6) 0.2917(4) 0.058(3) Uani 1 1 d . . .
H3A H 0.2897 0.0933 0.2785 0.069 Uiso 1 1 calc R . .
C4 C 0.3167(5) 0.0260(7) 0.3177(4) 0.066(4) Uani 1 1 d . . .
H4A H 0.2886 0.0021 0.3209 0.079 Uiso 1 1 calc R . .
C5 C 0.3554(6) 0.0076(7) 0.3377(4) 0.079(5) Uani 1 1 d . . .
H5A H 0.3549 -0.0290 0.3548 0.095 Uiso 1 1 calc R . .
C6 C 0.3976(5) 0.0455(7) 0.3321(4) 0.067(4) Uani 1 1 d . . .
C7 C 0.3959(5) 0.0974(6) 0.3057(3) 0.053(3) Uani 1 1 d . . .
C8 C 0.4427(7) 0.0334(9) 0.3531(5) 0.096(6) Uani 1 1 d . . .
H8A H 0.4449 -0.0015 0.3713 0.116 Uiso 1 1 calc R . .
C9 C 0.4807(6) 0.0721(9) 0.3463(4) 0.084(5) Uani 1 1 d . . .
H9A H 0.5083 0.0646 0.3611 0.100 Uiso 1 1 calc R . .
C10 C 0.4805(5) 0.1248(7) 0.3170(4) 0.061(3) Uani 1 1 d . . .
C11 C 0.4383(4) 0.1388(5) 0.2966(3) 0.045(3) Uani 1 1 d . . .
C12 C 0.5192(5) 0.1631(7) 0.3091(4) 0.066(4) Uani 1 1 d . . .
H12A H 0.5475 0.1572 0.3231 0.079 Uiso 1 1 calc R . .
C13 C 0.5151(5) 0.2113(7) 0.2796(4) 0.067(4) Uani 1 1 d . . .
H13A H 0.5414 0.2365 0.2723 0.080 Uiso 1 1 calc R . .
C14 C 0.4714(5) 0.2220(7) 0.2605(4) 0.057(3) Uani 1 1 d . . .
H14A H 0.4692 0.2562 0.2418 0.069 Uiso 1 1 calc R . .
C15 C 0.2609(4) 0.2360(6) 0.2336(4) 0.054(3) Uani 1 1 d . . .
H15A H 0.2653 0.2654 0.2549 0.065 Uiso 1 1 calc R . .
C16 C 0.2169(4) 0.2355(7) 0.2144(3) 0.057(3) Uani 1 1 d . . .
H16A H 0.1930 0.2641 0.2229 0.069 Uiso 1 1 calc R . .
C17 C 0.2087(5) 0.1927(7) 0.1829(4) 0.061(3) Uani 1 1 d . . .
H17A H 0.1793 0.1917 0.1700 0.074 Uiso 1 1 calc R . .
C18 C 0.2457(5) 0.1508(6) 0.1707(3) 0.053(3) Uani 1 1 d . . .
C19 C 0.2899(4) 0.1557(6) 0.1919(3) 0.048(3) Uani 1 1 d . . .
C20 C 0.2411(5) 0.1032(7) 0.1381(3) 0.059(3) Uani 1 1 d U . .
H20A H 0.2129 0.1000 0.1237 0.071 Uiso 1 1 calc R . .
C21 C 0.2784(5) 0.0636(7) 0.1289(3) 0.065(4) Uani 1 1 d . . .
H21A H 0.2748 0.0324 0.1085 0.078 Uiso 1 1 calc R . .
C22 C 0.3236(5) 0.0675(6) 0.1493(3) 0.051(3) Uani 1 1 d . . .
C23 C 0.3287(4) 0.1149(6) 0.1797(3) 0.047(3) Uani 1 1 d . . .
C24 C 0.3623(6) 0.0277(7) 0.1396(4) 0.075(5) Uani 1 1 d . . .
H24A H 0.3602 -0.0037 0.1191 0.089 Uiso 1 1 calc R . .
C25 C 0.4049(5) 0.0358(7) 0.1613(4) 0.068(4) Uani 1 1 d . . .
H25A H 0.4314 0.0095 0.1561 0.082 Uiso 1 1 calc R . .
C26 C 0.4056(4) 0.0852(6) 0.1909(3) 0.051(3) Uani 1 1 d . . .
H26A H 0.4340 0.0908 0.2049 0.062 Uiso 1 1 calc R . .
C27 C 0.3162(4) 0.4331(6) 0.3239(3) 0.055(3) Uani 1 1 d . . .
H27A H 0.3257 0.4377 0.2958 0.066 Uiso 1 1 calc R . .
C28 C 0.2746(5) 0.4022(6) 0.3374(4) 0.058(3) Uani 1 1 d . . .
H28A H 0.2504 0.3808 0.3205 0.070 Uiso 1 1 calc R . .
C29 C 0.2746(4) 0.4049(6) 0.3802(3) 0.052(3) Uani 1 1 d . . .
H29A H 0.2501 0.3863 0.3979 0.062 Uiso 1 1 calc R . .
C30 C 0.3157(5) 0.4408(6) 0.3929(4) 0.059(3) Uani 1 1 d . . .
H30A H 0.3243 0.4521 0.4206 0.071 Uiso 1 1 calc R . .
C31 C 0.3408(5) 0.4604(6) 0.3568(3) 0.056(3) Uani 1 1 d . . .
H31A H 0.3702 0.4865 0.3556 0.067 Uiso 1 1 calc R . .
C32 C 0.4180(5) 0.2505(6) 0.3839(3) 0.058(3) Uani 1 1 d . . .
H32A H 0.4158 0.2278 0.3583 0.070 Uiso 1 1 calc R . .
H32B H 0.4489 0.2408 0.3956 0.070 Uiso 1 1 calc R . .
C33 C 0.3765(4) 0.2254(6) 0.4133(3) 0.053(3) Uani 1 1 d . . .
H33A H 0.3853 0.2336 0.4411 0.064 Uiso 1 1 calc R . .
H33B H 0.3715 0.1780 0.4099 0.064 Uiso 1 1 calc R . .
C34 C 0.4338(4) 0.3761(6) 0.4241(3) 0.051(3) Uani 1 1 d . . .
C35 C 0.4279(5) 0.4438(7) 0.4298(4) 0.065(4) Uani 1 1 d . . .
H35A H 0.4154 0.4704 0.4096 0.078 Uiso 1 1 calc R . .
C36 C 0.4413(6) 0.4714(8) 0.4670(4) 0.085(5) Uani 1 1 d . . .
H36A H 0.4364 0.5165 0.4717 0.102 Uiso 1 1 calc R . .
C37 C 0.4616(6) 0.4324(8) 0.4963(4) 0.076(4) Uani 1 1 d . . .
H37A H 0.4698 0.4516 0.5208 0.092 Uiso 1 1 calc R . .
C38 C 0.4696(5) 0.3680(8) 0.4905(4) 0.075(4) Uani 1 1 d . . .
H38A H 0.4849 0.3431 0.5101 0.090 Uiso 1 1 calc R . .
C39 C 0.4547(4) 0.3375(7) 0.4543(3) 0.056(3) Uani 1 1 d . . .
H39A H 0.4588 0.2920 0.4506 0.067 Uiso 1 1 calc R . .
C40 C 0.4584(4) 0.3601(6) 0.3422(3) 0.053(3) Uani 1 1 d . . .
C41 C 0.4484(5) 0.3926(7) 0.3065(3) 0.063(4) Uani 1 1 d . . .
H41A H 0.4171 0.4018 0.2993 0.075 Uiso 1 1 calc R . .
C42 C 0.4866(6) 0.4114(7) 0.2809(4) 0.073(4) Uani 1 1 d . . .
H42A H 0.4801 0.4351 0.2575 0.088 Uiso 1 1 calc R . .
C43 C 0.5323(5) 0.3957(8) 0.2898(4) 0.072(4) Uani 1 1 d . . .
H43A H 0.5569 0.4082 0.2727 0.087 Uiso 1 1 calc R . .
C44 C 0.5419(5) 0.3606(8) 0.3248(4) 0.076(4) Uani 1 1 d . . .
H44A H 0.5731 0.3495 0.3311 0.091 Uiso 1 1 calc R . .
C45 C 0.5058(5) 0.3421(7) 0.3506(4) 0.066(4) Uani 1 1 d . . .
H45A H 0.5127 0.3176 0.3735 0.079 Uiso 1 1 calc R . .
C46 C 0.2954(4) 0.2917(6) 0.4505(3) 0.050(3) Uani 1 1 d . . .
C47 C 0.3221(5) 0.3346(7) 0.4764(3) 0.061(3) Uani 1 1 d . . .
H47A H 0.3518 0.3506 0.4689 0.074 Uiso 1 1 calc R . .
C48 C 0.3017(5) 0.3514(7) 0.5132(4) 0.064(4) Uani 1 1 d . . .
H48A H 0.3195 0.3765 0.5313 0.077 Uiso 1 1 calc R . .
C49 C 0.2572(6) 0.3326(7) 0.5237(3) 0.068(4) Uani 1 1 d . . .
H49A H 0.2444 0.3464 0.5481 0.082 Uiso 1 1 calc R . .
C50 C 0.2310(5) 0.2935(7) 0.4986(4) 0.068(4) Uani 1 1 d . . .
H50A H 0.2004 0.2807 0.5059 0.082 Uiso 1 1 calc R . .
C51 C 0.2496(5) 0.2725(6) 0.4620(3) 0.059(3) Uani 1 1 d . . .
H51A H 0.2315 0.2456 0.4451 0.070 Uiso 1 1 calc R . .
C52 C 0.2816(4) 0.2056(5) 0.3821(3) 0.044(2) Uani 1 1 d . . .
C53 C 0.2777(5) 0.1444(6) 0.4001(4) 0.062(3) Uani 1 1 d . . .
H53A H 0.2969 0.1346 0.4221 0.074 Uiso 1 1 calc R . .
C54 C 0.2464(6) 0.0975(7) 0.3866(4) 0.073(4) Uani 1 1 d . . .
H54A H 0.2442 0.0564 0.3993 0.088 Uiso 1 1 calc R . .
C55 C 0.2183(5) 0.1115(8) 0.3543(4) 0.074(4) Uani 1 1 d . . .
H55A H 0.1979 0.0789 0.3444 0.089 Uiso 1 1 calc R . .
C56 C 0.2194(5) 0.1725(7) 0.3361(4) 0.066(4) Uani 1 1 d . . .
H56A H 0.1991 0.1818 0.3148 0.080 Uiso 1 1 calc R . .
C57 C 0.2511(4) 0.2203(6) 0.3498(3) 0.053(3) Uani 1 1 d . . .
H57A H 0.2522 0.2619 0.3376 0.064 Uiso 1 1 calc R . .
C58 C 0.3998(5) 0.4766(7) 0.1457(3) 0.066(4) Uani 1 1 d . . .
H58A H 0.3713 0.5048 0.1460 0.079 Uiso 1 1 calc R . .
C59 C 0.4209(5) 0.4484(6) 0.1797(4) 0.057(3) Uani 1 1 d . . .
H59A H 0.4106 0.4541 0.2076 0.068 Uiso 1 1 calc R . .
C60 C 0.4602(5) 0.4118(7) 0.1663(4) 0.060(3) Uani 1 1 d . . .
H60A H 0.4822 0.3872 0.1836 0.072 Uiso 1 1 calc R . .
C61 C 0.4640(5) 0.4173(6) 0.1234(4) 0.057(3) Uani 1 1 d . . .
H61A H 0.4888 0.3979 0.1065 0.069 Uiso 1 1 calc R . .
C62 C 0.4255(5) 0.4581(7) 0.1105(4) 0.064(3) Uani 1 1 d . . .
H62A H 0.4185 0.4719 0.0829 0.076 Uiso 1 1 calc R . .
C63 C 0.3165(4) 0.2731(5) 0.1122(3) 0.045(3) Uani 1 1 d . . .
H63A H 0.3163 0.2488 0.1374 0.053 Uiso 1 1 calc R . .
H63B H 0.2860 0.2662 0.0992 0.053 Uiso 1 1 calc R . .
C64 C 0.3554(5) 0.2469(7) 0.0858(3) 0.061(3) Uani 1 1 d . . .
H64A H 0.3477 0.2550 0.0578 0.073 Uiso 1 1 calc R . .
H64B H 0.3588 0.1993 0.0897 0.073 Uiso 1 1 calc R . .
C65 C 0.2756(4) 0.3837(6) 0.1564(3) 0.051(3) Uani 1 1 d . . .
C66 C 0.2845(5) 0.4093(7) 0.1957(4) 0.066(4) Uani 1 1 d . . .
H66A H 0.3157 0.4162 0.2041 0.079 Uiso 1 1 calc R . .
C67 C 0.2481(6) 0.4237(8) 0.2210(4) 0.082(5) Uani 1 1 d . . .
H67A H 0.2549 0.4405 0.2464 0.099 Uiso 1 1 calc R . .
C68 C 0.2020(6) 0.4141(8) 0.2101(4) 0.080(5) Uani 1 1 d . . .
H68A H 0.1773 0.4248 0.2275 0.095 Uiso 1 1 calc R . .
C69 C 0.1929(5) 0.3883(7) 0.1727(5) 0.074(4) Uani 1 1 d . . .
H69A H 0.1615 0.3814 0.1650 0.089 Uiso 1 1 calc R . .
C70 C 0.2291(5) 0.3720(7) 0.1458(4) 0.069(4) Uani 1 1 d . . .
H70A H 0.2219 0.3534 0.1210 0.082 Uiso 1 1 calc R . .
C71 C 0.3029(5) 0.4013(7) 0.0752(3) 0.057(3) Uani 1 1 d . . .
C72 C 0.3108(5) 0.4665(7) 0.0696(3) 0.058(3) Uani 1 1 d . . .
H72A H 0.3263 0.4905 0.0895 0.069 Uiso 1 1 calc R . .
C73 C 0.2962(5) 0.4998(7) 0.0341(4) 0.070(4) Uani 1 1 d . . .
H73A H 0.3030 0.5447 0.0304 0.085 Uiso 1 1 calc R . .
C74 C 0.2717(7) 0.4642(9) 0.0053(4) 0.092(5) Uani 1 1 d . . .
H74A H 0.2604 0.4859 -0.0175 0.111 Uiso 1 1 calc R . .
C75 C 0.2638(6) 0.3978(9) 0.0098(4) 0.083(5) Uani 1 1 d . . .
H75A H 0.2486 0.3733 -0.0101 0.099 Uiso 1 1 calc R . .
C76 C 0.2794(5) 0.3668(7) 0.0458(4) 0.067(4) Uani 1 1 d . . .
H76A H 0.2735 0.3217 0.0494 0.081 Uiso 1 1 calc R . .
C77 C 0.4383(5) 0.3104(7) 0.0500(3) 0.060(3) Uani 1 1 d . . .
C78 C 0.4104(5) 0.3512(6) 0.0230(3) 0.056(3) Uani 1 1 d . . .
H78A H 0.3795 0.3635 0.0296 0.067 Uiso 1 1 calc R . .
C79 C 0.4307(5) 0.3717(7) -0.0129(4) 0.068(4) Uani 1 1 d . . .
H79A H 0.4135 0.3991 -0.0301 0.082 Uiso 1 1 calc R . .
C80 C 0.4764(6) 0.3522(7) -0.0238(4) 0.077(4) Uani 1 1 d . . .
H80A H 0.4891 0.3650 -0.0483 0.092 Uiso 1 1 calc R . .
C81 C 0.5017(6) 0.3149(8) 0.0014(4) 0.076(4) Uani 1 1 d . . .
H81A H 0.5323 0.3022 -0.0058 0.092 Uiso 1 1 calc R . .
C82 C 0.4831(5) 0.2938(7) 0.0390(3) 0.067(4) Uani 1 1 d . . .
H82A H 0.5019 0.2685 0.0562 0.080 Uiso 1 1 calc R . .
C83 C 0.4512(5) 0.2202(6) 0.1150(3) 0.056(3) Uani 1 1 d . . .
C84 C 0.4821(5) 0.2287(7) 0.1471(3) 0.059(3) Uani 1 1 d . . .
H84A H 0.4816 0.2683 0.1616 0.071 Uiso 1 1 calc R . .
C85 C 0.5140(5) 0.1784(7) 0.1581(4) 0.063(3) Uani 1 1 d . . .
H85A H 0.5355 0.1854 0.1789 0.075 Uiso 1 1 calc R . .
C86 C 0.5132(5) 0.1189(7) 0.1380(4) 0.066(4) Uani 1 1 d . . .
H86A H 0.5329 0.0844 0.1462 0.079 Uiso 1 1 calc R . .
C87 C 0.4837(5) 0.1103(7) 0.1060(4) 0.064(3) Uani 1 1 d . . .
H87A H 0.4848 0.0709 0.0914 0.077 Uiso 1 1 calc R . .
C88 C 0.4522(5) 0.1597(7) 0.0951(3) 0.064(4) Uani 1 1 d . . .
H88A H 0.4312 0.1522 0.0740 0.077 Uiso 1 1 calc R . .
C89 C 0.3742(6) 0.6065(10) 0.2474(6) 0.097(6) Uani 1 1 d . . .
H89A H 0.3861 0.6182 0.2210 0.116 Uiso 1 1 calc R . .
H89B H 0.3669 0.6475 0.2615 0.116 Uiso 1 1 calc R . .
C90 C 0.0987(8) 0.3728(12) 0.0475(7) 0.130(8) Uani 1 1 d U . .
H90A H 0.0850 0.3632 0.0214 0.156 Uiso 1 1 calc R . .
H90B H 0.1003 0.3316 0.0627 0.156 Uiso 1 1 calc R . .
C91 C 0.3831(6) 0.8073(10) -0.0888(5) 0.091(5) Uani 1 1 d . . .
H91A H 0.3552 0.7934 -0.1039 0.109 Uiso 1 1 calc R . .
H91B H 0.4107 0.7992 -0.1056 0.109 Uiso 1 1 calc R . .
C92 C 0.3956(13) 0.587(2) -0.0334(12) 0.248(17) Uani 1 1 d U . .
H92B H 0.3876 0.5850 -0.0051 0.297 Uiso 1 1 calc R . .
H92A H 0.4027 0.6328 -0.0399 0.297 Uiso 1 1 calc R . .
N1 N 0.3465(3) 0.2990(5) 0.3170(2) 0.045(2) Uani 1 1 d . . .
N2 N 0.3874(3) 0.3120(5) 0.1827(2) 0.045(2) Uani 1 1 d . . .
N3 N 0.3563(4) 0.1162(5) 0.2856(2) 0.048(2) Uani 1 1 d . . .
N4 N 0.4337(4) 0.1865(5) 0.2679(3) 0.054(2) Uani 1 1 d . . .
N5 N 0.2958(4) 0.1982(5) 0.2235(3) 0.053(2) Uani 1 1 d . . .
N6 N 0.3700(3) 0.1244(5) 0.2008(2) 0.047(2) Uani 1 1 d . . .
P1 P 0.41099(11) 0.33937(16) 0.37703(8) 0.0482(7) Uani 1 1 d . . .
P2 P 0.32124(11) 0.27131(15) 0.40092(8) 0.0463(7) Uani 1 1 d . . .
P3 P 0.32453(12) 0.36196(16) 0.12236(9) 0.0498(7) Uani 1 1 d . . .
P4 P 0.41208(11) 0.28945(16) 0.09878(8) 0.0480(7) Uani 1 1 d . . .
P5 P 0.11558(15) 0.3153(2) 0.29894(12) 0.0732(11) Uani 1 1 d . . .
P6 P 0.38892(13) 0.6773(2) 0.08739(10) 0.0705(11) Uani 1 1 d D . .
F1 F 0.1144(5) 0.3337(6) 0.3438(3) 0.128(4) Uani 1 1 d . . .
F2 F 0.1173(3) 0.2386(5) 0.3101(3) 0.105(3) Uani 1 1 d U . .
F3 F 0.1130(4) 0.3908(5) 0.2872(3) 0.105(3) Uani 1 1 d . . .
F4 F 0.1720(3) 0.3183(6) 0.2987(3) 0.112(4) Uani 1 1 d . . .
F5 F 0.0581(3) 0.3103(5) 0.2969(3) 0.091(3) Uani 1 1 d . . .
F6 F 0.1169(3) 0.2986(5) 0.2518(2) 0.082(3) Uani 1 1 d . . .
F9 F 0.3918(3) 0.7099(5) 0.0441(2) 0.122(4) Uani 1 1 d D A .
F10 F 0.3851(3) 0.6431(5) 0.13007(19) 0.088(3) Uani 1 1 d D A .
F7A F 0.3644(8) 0.7412(7) 0.1046(6) 0.130(8) Uani 0.50 1 d PDU A 1
F8A F 0.4149(6) 0.6144(6) 0.0689(4) 0.092(6) Uani 0.50 1 d PDU A 1
F11A F 0.4396(4) 0.7095(9) 0.0959(4) 0.081(5) Uani 0.50 1 d PDU A 1
F12A F 0.3394(4) 0.6456(10) 0.0766(5) 0.107(7) Uani 0.50 1 d PDU A 1
F7B F 0.4113(10) 0.7401(8) 0.1078(6) 0.157(10) Uani 0.50 1 d PDU A 2
F8B F 0.3632(7) 0.6137(7) 0.0696(5) 0.126(9) Uani 0.50 1 d PDU A 2
F11B F 0.3379(4) 0.7107(9) 0.0914(5) 0.083(5) Uani 0.50 1 d PDU A 2
F12B F 0.4388(5) 0.6437(11) 0.0815(6) 0.141(9) Uani 0.50 1 d PDU A 2
Cl1 Cl 0.4182(2) 0.5639(3) 0.27351(14) 0.1094(16) Uani 1 1 d . . .
Cl2 Cl 0.32189(18) 0.5597(2) 0.24200(14) 0.0971(14) Uani 1 1 d . . .
Cl3 Cl 0.0652(2) 0.4279(4) 0.07167(17) 0.135(2) Uani 1 1 d . . .
Cl4 Cl 0.1544(4) 0.4056(6) 0.0420(3) 0.231(4) Uani 1 1 d U . .
Cl5 Cl 0.3791(3) 0.8907(4) -0.0795(2) 0.148(2) Uani 1 1 d . . .
Cl6 Cl 0.3873(2) 0.7603(4) -0.0473(2) 0.171(3) Uani 1 1 d . . .
Cl7 Cl 0.3478(4) 0.5634(7) -0.0598(2) 0.258(6) Uani 1 1 d . . .
Cl8 Cl 0.4477(4) 0.5388(5) -0.0412(3) 0.205(4) Uani 1 1 d U . .

loop_
_atom_site_aniso_label
_atom_site_aniso_U_11
_atom_site_aniso_U_22
_atom_site_aniso_U_33
_atom_site_aniso_U_23
_atom_site_aniso_U_13
_atom_site_aniso_U_12
Os1 0.0500(3) 0.0351(3) 0.0376(2) 0.00076(16) -0.00267(17) -0.00017(19)
Fe1 0.0574(10) 0.0364(9) 0.0392(8) -0.0010(6) -0.0057(7) 0.0012(7)
Fe2 0.0616(10) 0.0402(9) 0.0368(8) 0.0018(6) -0.0021(7) -0.0034(8)
C1 0.046(6) 0.045(7) 0.058(7) 0.010(6) -0.003(5) -0.001(5)
C2 0.049(7) 0.044(7) 0.047(6) -0.020(5) 0.000(5) -0.002(5)
C3 0.062(8) 0.048(8) 0.063(7) -0.005(6) 0.007(6) -0.012(6)
C4 0.085(10) 0.050(8) 0.061(8) 0.000(6) 0.004(7) -0.002(7)
C5 0.131(14) 0.038(8) 0.069(9) 0.015(7) 0.035(9) 0.011(8)
C6 0.081(9) 0.065(9) 0.053(7) 0.013(6) 0.014(7) 0.008(8)
C7 0.080(9) 0.033(7) 0.046(6) -0.005(5) 0.000(6) 0.012(6)
C8 0.131(16) 0.084(13) 0.074(10) 0.032(9) 0.016(10) 0.040(12)
C9 0.099(12) 0.096(13) 0.056(8) 0.012(8) -0.012(8) 0.049(10)
C10 0.060(8) 0.069(9) 0.054(7) -0.002(6) -0.001(6) 0.014(7)
C11 0.067(7) 0.038(6) 0.031(5) -0.002(4) -0.001(5) 0.012(5)
C12 0.057(8) 0.073(10) 0.067(8) 0.003(7) -0.007(6) 0.019(7)
C13 0.054(8) 0.080(11) 0.066(8) -0.005(7) -0.005(6) -0.006(7)
C14 0.065(8) 0.051(8) 0.055(7) -0.006(6) 0.001(6) 0.007(7)
C15 0.056(7) 0.043(7) 0.063(7) -0.005(6) 0.002(6) 0.001(6)
C16 0.057(7) 0.059(8) 0.056(7) -0.008(6) -0.010(6) 0.002(6)
C17 0.055(8) 0.060(9) 0.069(8) -0.001(6) -0.005(6) -0.010(6)
C18 0.075(8) 0.043(7) 0.042(6) 0.006(5) -0.003(6) -0.008(6)
C19 0.069(8) 0.036(6) 0.039(5) 0.004(5) 0.002(5) -0.001(5)
C20 0.068(7) 0.057(7) 0.053(6) -0.001(5) -0.012(5) -0.008(6)
C21 0.085(10) 0.067(9) 0.043(6) -0.008(6) -0.002(6) -0.015(8)
C22 0.079(8) 0.043(7) 0.033(5) -0.001(5) 0.001(5) -0.012(6)
C23 0.056(7) 0.046(7) 0.039(5) 0.001(5) -0.007(5) -0.006(5)
C24 0.145(15) 0.035(8) 0.043(7) -0.007(5) 0.006(8) -0.015(8)
C25 0.070(9) 0.054(9) 0.081(9) 0.006(7) 0.007(7) -0.005(7)
C26 0.058(7) 0.047(7) 0.049(6) 0.000(5) 0.000(5) -0.013(6)
C27 0.064(8) 0.055(8) 0.046(6) 0.003(5) -0.007(5) 0.005(6)
C28 0.061(8) 0.038(7) 0.076(8) 0.006(6) -0.010(6) 0.017(6)
C29 0.064(8) 0.037(7) 0.054(7) 0.001(5) -0.002(5) 0.014(6)
C30 0.083(9) 0.039(7) 0.055(7) 0.001(5) -0.001(6) 0.018(6)
C31 0.071(8) 0.035(7) 0.060(7) 0.001(5) -0.008(6) 0.001(6)
C32 0.072(8) 0.061(8) 0.041(6) -0.016(6) 0.002(5) -0.011(7)
C33 0.070(8) 0.043(7) 0.046(6) 0.001(5) -0.009(5) -0.002(6)
C34 0.061(7) 0.051(8) 0.041(6) 0.000(5) -0.006(5) -0.002(6)
C35 0.077(9) 0.064(9) 0.054(7) -0.015(6) -0.014(6) 0.000(7)
C36 0.126(14) 0.069(10) 0.060(8) -0.020(7) -0.026(8) 0.006(10)
C37 0.101(12) 0.069(10) 0.059(8) -0.004(7) -0.012(8) -0.022(9)
C38 0.094(11) 0.086(12) 0.045(7) 0.004(7) -0.025(7) -0.014(9)
C39 0.071(8) 0.053(8) 0.043(6) 0.004(5) -0.013(5) -0.006(6)
C40 0.060(7) 0.050(7) 0.048(6) -0.011(5) 0.003(5) -0.006(6)
C41 0.056(8) 0.083(10) 0.049(7) 0.005(6) 0.004(6) -0.012(7)
C42 0.100(12) 0.071(10) 0.049(7) 0.003(6) 0.010(7) -0.016(9)
C43 0.076(10) 0.076(11) 0.065(8) -0.011(7) 0.015(7) -0.025(8)
C44 0.055(8) 0.094(12) 0.078(9) -0.009(9) -0.006(7) -0.012(8)
C45 0.064(8) 0.077(10) 0.057(7) 0.004(7) -0.001(6) 0.006(7)
C46 0.068(8) 0.041(7) 0.041(6) -0.002(5) 0.000(5) 0.008(6)
C47 0.067(8) 0.077(10) 0.040(6) -0.004(6) -0.006(5) 0.012(7)
C48 0.085(10) 0.062(9) 0.047(7) -0.009(6) -0.013(6) 0.015(7)
C49 0.095(11) 0.076(10) 0.034(6) -0.004(6) 0.011(6) 0.031(8)
C50 0.072(9) 0.082(11) 0.051(7) 0.003(7) 0.017(6) 0.016(8)
C51 0.075(9) 0.050(8) 0.051(6) -0.001(6) 0.008(6) 0.001(6)
C52 0.058(7) 0.038(6) 0.035(5) -0.001(4) 0.000(5) 0.002(5)
C53 0.088(10) 0.045(8) 0.053(7) 0.004(6) -0.009(6) -0.008(7)
C54 0.096(11) 0.053(9) 0.070(9) 0.013(7) 0.005(8) -0.017(8)
C55 0.087(10) 0.066(10) 0.069(9) 0.002(7) -0.002(8) -0.022(8)
C56 0.065(8) 0.063(9) 0.070(8) 0.004(7) -0.010(7) -0.016(7)
C57 0.052(7) 0.054(8) 0.055(7) 0.009(6) -0.005(5) -0.008(6)
C58 0.099(10) 0.049(8) 0.049(7) -0.003(6) -0.013(7) -0.016(7)
C59 0.067(8) 0.053(8) 0.051(7) -0.009(6) -0.016(6) -0.007(6)
C60 0.071(9) 0.055(8) 0.053(7) 0.006(6) -0.005(6) -0.003(7)
C61 0.068(8) 0.044(7) 0.060(7) 0.003(6) -0.004(6) -0.006(6)
C62 0.087(10) 0.056(8) 0.048(7) 0.005(6) -0.004(6) -0.018(7)
C63 0.045(6) 0.038(6) 0.051(6) -0.015(5) -0.008(5) -0.017(5)
C64 0.087(9) 0.056(8) 0.040(6) -0.010(6) -0.002(6) -0.007(7)
C65 0.051(7) 0.047(7) 0.054(6) 0.012(5) -0.004(5) 0.002(5)
C66 0.057(8) 0.089(11) 0.051(7) 0.005(7) 0.001(6) -0.003(7)
C67 0.085(11) 0.097(13) 0.064(8) 0.005(8) 0.007(8) 0.024(10)
C68 0.080(11) 0.088(12) 0.070(9) 0.023(8) 0.022(8) 0.030(9)
C69 0.067(9) 0.072(10) 0.083(10) 0.008(8) 0.005(7) 0.013(7)
C70 0.089(10) 0.070(10) 0.047(7) 0.005(6) 0.002(7) 0.003(8)
C71 0.078(9) 0.056(8) 0.037(6) 0.010(5) -0.005(5) 0.001(7)
C72 0.080(9) 0.061(9) 0.031(5) 0.003(5) -0.006(5) 0.015(7)
C73 0.104(11) 0.048(8) 0.059(8) 0.007(6) -0.009(7) 0.022(8)
C74 0.138(15) 0.093(13) 0.046(8) 0.015(8) -0.016(8) 0.035(11)
C75 0.091(11) 0.109(14) 0.048(7) 0.016(8) -0.028(7) 0.017(10)
C76 0.085(10) 0.063(9) 0.054(7) 0.007(6) -0.022(7) -0.007(7)
C77 0.069(8) 0.074(9) 0.036(6) -0.017(6) 0.006(5) -0.008(7)
C78 0.074(8) 0.055(8) 0.039(6) 0.003(5) 0.003(5) -0.013(6)
C79 0.085(10) 0.072(10) 0.048(7) 0.002(6) -0.009(7) -0.015(8)
C80 0.121(14) 0.063(10) 0.046(7) 0.008(6) 0.013(8) -0.026(9)
C81 0.087(10) 0.088(12) 0.055(8) -0.006(8) 0.029(7) -0.006(9)
C82 0.096(11) 0.068(9) 0.037(6) 0.001(6) 0.003(6) -0.006(8)
C83 0.075(8) 0.045(7) 0.047(6) -0.011(5) 0.010(6) 0.002(6)
C84 0.069(8) 0.054(8) 0.054(7) -0.009(6) 0.000(6) 0.002(6)
C85 0.059(8) 0.073(10) 0.057(7) -0.011(7) -0.008(6) 0.010(7)
C86 0.082(10) 0.064(9) 0.052(7) 0.002(6) -0.001(6) 0.020(7)
C87 0.089(10) 0.043(8) 0.061(8) -0.009(6) 0.010(7) 0.002(7)
C88 0.081(9) 0.069(9) 0.043(6) -0.015(6) 0.000(6) -0.004(7)
C89 0.081(11) 0.068(14) 0.143(16) -0.007(10) -0.007(10) -0.010(10)
C90 0.134(11) 0.131(11) 0.127(10) 0.003(9) -0.004(9) 0.004(9)
C91 0.085(12) 0.105(15) 0.082(11) 0.017(10) 0.017(9) 0.006(10)
C92 0.247(19) 0.25(2) 0.247(19) -0.019(10) -0.006(10) 0.003(10)
N1 0.060(6) 0.043(6) 0.033(4) -0.004(4) -0.005(4) 0.001(5)
N2 0.047(5) 0.055(6) 0.033(4) 0.006(4) 0.000(4) -0.002(4)
N3 0.066(6) 0.050(6) 0.028(4) 0.004(4) 0.005(4) -0.001(5)
N4 0.061(6) 0.032(6) 0.067(6) -0.010(5) -0.009(5) 0.010(5)
N5 0.059(6) 0.054(6) 0.046(5) 0.004(4) -0.005(4) -0.009(5)
N6 0.060(6) 0.044(6) 0.036(4) -0.004(4) -0.003(4) 0.009(5)
P1 0.0614(19) 0.0453(18) 0.0378(14) -0.0054(12) -0.0033(12) -0.0044(14)
P2 0.0614(19) 0.0397(17) 0.0379(14) -0.0009(12) -0.0008(12) -0.0004(14)
P3 0.0613(19) 0.0420(18) 0.0461(15) 0.0060(13) 0.0023(13) -0.0035(14)
P4 0.0616(19) 0.0483(19) 0.0341(14) -0.0020(12) 0.0026(12) -0.0043(14)
P5 0.081(3) 0.069(3) 0.069(2) -0.0012(19) -0.0045(19) -0.004(2)
P6 0.073(2) 0.095(3) 0.0430(17) 0.0027(18) 0.0032(16) -0.008(2)
F1 0.193(12) 0.126(10) 0.067(6) 0.002(6) -0.022(7) 0.007(8)
F2 0.083(5) 0.087(6) 0.144(7) 0.014(6) -0.002(5) 0.001(5)
F3 0.143(9) 0.077(7) 0.095(7) 0.006(5) -0.013(6) -0.020(6)
F4 0.085(6) 0.133(9) 0.118(8) 0.034(7) -0.039(6) -0.041(6)
F5 0.079(6) 0.103(7) 0.089(6) 0.007(5) 0.026(5) 0.013(5)
F6 0.051(5) 0.126(9) 0.070(5) -0.018(5) 0.002(3) 0.000(5)
F9 0.114(8) 0.194(13) 0.058(5) 0.052(6) 0.017(5) 0.000(8)
F10 0.084(6) 0.109(8) 0.072(5) 0.023(5) 0.006(4) 0.006(5)
F7A 0.128(11) 0.127(12) 0.136(11) 0.011(9) 0.042(9) 0.007(9)
F8A 0.103(9) 0.084(9) 0.089(8) -0.013(7) 0.028(7) -0.010(8)
F11A 0.085(8) 0.088(9) 0.071(7) -0.006(7) -0.002(7) -0.028(7)
F12A 0.094(9) 0.127(11) 0.099(9) 0.013(8) -0.003(8) -0.020(8)
F7B 0.155(13) 0.147(13) 0.169(13) 0.002(9) -0.031(9) -0.011(9)
F8B 0.134(12) 0.117(12) 0.126(11) -0.016(9) -0.007(9) 0.001(9)
F11B 0.093(9) 0.093(9) 0.064(7) 0.015(7) 0.004(7) 0.010(8)
F12B 0.132(12) 0.153(13) 0.139(12) 0.010(9) 0.019(9) 0.015(9)
Cl1 0.136(4) 0.093(4) 0.099(3) 0.003(3) -0.034(3) -0.017(3)
Cl2 0.104(3) 0.072(3) 0.116(3) 0.024(2) -0.001(3) -0.005(2)
Cl3 0.129(5) 0.158(6) 0.117(4) -0.011(4) -0.003(3) -0.041(4)
Cl4 0.188(7) 0.308(9) 0.198(7) -0.044(7) -0.017(6) 0.011(7)
Cl5 0.162(6) 0.138(6) 0.142(5) -0.013(4) -0.013(4) 0.003(5)
Cl6 0.155(6) 0.220(8) 0.137(5) 0.096(5) 0.005(4) 0.023(5)
Cl7 0.267(11) 0.404(17) 0.103(5) -0.033(7) 0.027(6) -0.089(11)
Cl8 0.260(8) 0.174(7) 0.181(6) -0.027(5) -0.003(6) -0.046(6)

loop_
_atom_type_symbol
_atom_type_description
_atom_type_scat_dispersion_real
_atom_type_scat_dispersion_imag
_atom_type_scat_source
C C 0.0033 0.0016 'International Tables Vol C Tables 4.2.6.8 and 6.1.1.4'
H H 0.0000 0.0000 'International Tables Vol C Tables 4.2.6.8 and 6.1.1.4'
N N 0.0061 0.0033 'International Tables Vol C Tables 4.2.6.8 and 6.1.1.4'
O O 0.0106 0.0060 'International Tables Vol C Tables 4.2.6.8 and 6.1.1.4'
F F 0.0171 0.0103 'International Tables Vol C Tables 4.2.6.8 and 6.1.1.4'
P P 0.1023 0.0942 'International Tables Vol C Tables 4.2.6.8 and 6.1.1.4'
Fe Fe 0.3463 0.8444 'International Tables Vol C Tables 4.2.6.8 and 6.1.1.4'
Os Os -1.2165 7.6030 'International Tables Vol C Tables 4.2.6.8 and 6.1.1.4'
Cl Cl 0.1484 0.1585 'International Tables Vol C Tables 4.2.6.8 and 6.1.1.4'

loop_
_geom_angle_atom_site_label_1
_geom_angle_atom_site_label_2
_geom_angle_atom_site_label_3
_geom_angle
C1 Os1 C2 92.1(4)
C1 Os1 N4 87.9(4)
C2 Os1 N4 96.5(4)
C1 Os1 N5 96.1(4)
C2 Os1 N5 87.3(4)
N4 Os1 N5 174.4(4)
C1 Os1 N6 173.8(4)
C2 Os1 N6 91.4(4)
N4 Os1 N6 96.8(4)
N5 Os1 N6 78.9(4)
C1 Os1 N3 91.8(4)
C2 Os1 N3 174.0(4)
N4 Os1 N3 79.0(4)
N5 Os1 N3 96.9(4)
N6 Os1 N3 85.2(4)
N1 Fe1 C27 91.4(4)
N1 Fe1 C30 158.9(4)
C27 Fe1 C30 67.7(5)
N1 Fe1 C29 130.6(4)
C27 Fe1 C29 66.9(5)
C30 Fe1 C29 40.1(5)
N1 Fe1 C31 122.4(4)
C27 Fe1 C31 39.4(4)
C30 Fe1 C31 40.6(5)
C29 Fe1 C31 66.9(5)
N1 Fe1 C28 95.6(5)
C27 Fe1 C28 39.2(5)
C30 Fe1 C28 67.1(5)
C29 Fe1 C28 39.8(5)
C31 Fe1 C28 65.8(5)
N1 Fe1 P2 91.5(3)
C27 Fe1 P2 153.6(4)
C30 Fe1 P2 106.3(4)
C29 Fe1 P2 91.7(3)
C31 Fe1 P2 146.1(3)
C28 Fe1 P2 114.4(4)
N1 Fe1 P1 86.6(3)
C27 Fe1 P1 121.1(4)
C30 Fe1 P1 105.7(4)
C29 Fe1 P1 142.8(3)
C31 Fe1 P1 96.3(4)
C28 Fe1 P1 160.0(4)
P2 Fe1 P1 85.31(13)
N2 Fe2 C60 94.2(4)
N2 Fe2 C61 128.7(4)
C60 Fe2 C61 40.2(4)
N2 Fe2 C58 124.7(4)
C60 Fe2 C58 65.0(5)
C61 Fe2 C58 65.9(6)
N2 Fe2 C59 92.5(5)
C60 Fe2 C59 39.1(5)
C61 Fe2 C59 66.8(5)
C58 Fe2 C59 38.8(5)
N2 Fe2 C62 158.5(4)
C60 Fe2 C62 66.5(5)
C61 Fe2 C62 39.5(5)
C58 Fe2 C62 39.6(5)
C59 Fe2 C62 66.6(5)
N2 Fe2 P4 90.7(3)
C60 Fe2 P4 114.9(4)
C61 Fe2 P4 91.3(4)
C58 Fe2 P4 144.6(4)
C59 Fe2 P4 154.0(4)
C62 Fe2 P4 105.8(4)
N2 Fe2 P3 88.2(3)
C60 Fe2 P3 159.7(4)
C61 Fe2 P3 143.1(3)
C58 Fe2 P3 97.2(4)
C59 Fe2 P3 120.8(4)
C62 Fe2 P3 106.6(4)
P4 Fe2 P3 85.13(13)
N1 C1 Os1 177.2(10)
N2 C2 Os1 177.7(10)
N3 C3 C4 122.1(13)
N3 C3 H3A 118.9
C4 C3 H3A 118.9
C5 C4 C3 121.0(14)
C5 C4 H4A 119.5
C3 C4 H4A 119.5
C4 C5 C6 117.8(13)
C4 C5 H5A 121.1
C6 C5 H5A 121.1
C7 C6 C5 117.7(14)
C7 C6 C8 117.6(14)
C5 C6 C8 124.6(14)
N3 C7 C6 124.2(13)
N3 C7 C11 113.7(10)
C6 C7 C11 122.1(12)
C9 C8 C6 120.8(14)
C9 C8 H8A 119.6
C6 C8 H8A 119.6
C8 C9 C10 122.4(14)
C8 C9 H9A 118.8
C10 C9 H9A 118.8
C12 C10 C11 118.2(12)
C12 C10 C9 122.8(13)
C11 C10 C9 118.9(13)
N4 C11 C10 124.5(12)
N4 C11 C7 117.5(10)
C10 C11 C7 118.0(11)
C10 C12 C13 117.7(12)
C10 C12 H12A 121.2
C13 C12 H12A 121.2
C12 C13 C14 120.3(13)
C12 C13 H13A 119.9
C14 C13 H13A 119.9
N4 C14 C13 123.1(13)
N4 C14 H14A 118.5
C13 C14 H14A 118.5
N5 C15 C16 123.6(12)
N5 C15 H15A 118.2
C16 C15 H15A 118.2
C17 C16 C15 120.3(12)
C17 C16 H16A 119.9
C15 C16 H16A 119.9
C16 C17 C18 118.2(12)
C16 C17 H17A 120.9
C18 C17 H17A 120.9
C17 C18 C19 117.5(11)
C17 C18 C20 123.2(12)
C19 C18 C20 119.3(12)
N5 C19 C23 119.0(11)
N5 C19 C18 121.9(11)
C23 C19 C18 119.1(10)
C21 C20 C18 119.3(12)
C21 C20 H20A 120.4
C18 C20 H20A 120.4
C20 C21 C22 123.0(12)
C20 C21 H21A 118.5
C22 C21 H21A 118.5
C24 C22 C23 118.7(12)
C24 C22 C21 123.3(11)
C23 C22 C21 117.9(12)
N6 C23 C22 123.6(11)
N6 C23 C19 115.1(10)
C22 C23 C19 121.3(11)
C22 C24 C25 118.7(12)
C22 C24 H24A 120.7
C25 C24 H24A 120.7
C26 C25 C24 117.2(13)
C26 C25 H25A 121.4
C24 C25 H25A 121.4
N6 C26 C25 126.1(12)
N6 C26 H26A 117.0
C25 C26 H26A 117.0
C28 C27 C31 109.6(11)
C28 C27 Fe1 72.4(7)
C31 C27 Fe1 71.9(7)
C28 C27 H27A 125.2
C31 C27 H27A 125.2
Fe1 C27 H27A 125.2
C27 C28 C29 107.6(12)
C27 C28 Fe1 68.4(7)
C29 C28 Fe1 68.8(7)
C27 C28 H28A 126.2
C29 C28 H28A 126.2
Fe1 C28 H28A 126.2
C30 C29 C28 108.5(11)
C30 C29 Fe1 69.9(7)
C28 C29 Fe1 71.4(7)
C30 C29 H29A 125.7
C28 C29 H29A 125.7
Fe1 C29 H29A 125.7
C29 C30 C31 106.5(11)
C29 C30 Fe1 70.0(7)
C31 C30 Fe1 70.7(7)
C29 C30 H30A 126.7
C31 C30 H30A 126.7
Fe1 C30 H30A 126.7
C27 C31 C30 107.6(11)
C27 C31 Fe1 68.7(7)
C30 C31 Fe1 68.7(7)
C27 C31 H31A 126.2
C30 C31 H31A 126.2
Fe1 C31 H31A 126.2
C33 C32 P1 107.9(8)
C33 C32 H32A 110.1
P1 C32 H32A 110.1
C33 C32 H32B 110.1
P1 C32 H32B 110.1
H32A C32 H32B 108.4
C32 C33 P2 108.5(8)
C32 C33 H33A 110.0
P2 C33 H33A 110.0
C32 C33 H33B 110.0
P2 C33 H33B 110.0
H33A C33 H33B 108.4
C35 C34 C39 119.6(11)
C35 C34 P1 118.0(9)
C39 C34 P1 122.4(10)
C34 C35 C36 118.6(13)
C34 C35 H35A 120.7
C36 C35 H35A 120.7
C37 C36 C35 120.7(15)
C37 C36 H36A 119.6
C35 C36 H36A 119.6
C38 C37 C36 121.4(13)
C38 C37 H37A 119.3
C36 C37 H37A 119.3
C37 C38 C39 119.8(13)
C37 C38 H38A 120.1
C39 C38 H38A 120.1
C34 C39 C38 119.8(13)
C34 C39 H39A 120.1
C38 C39 H39A 120.1
C41 C40 C45 119.0(11)
C41 C40 P1 120.4(10)
C45 C40 P1 120.6(10)
C40 C41 C42 119.0(13)
C40 C41 H41A 120.5
C42 C41 H41A 120.5
C43 C42 C41 121.5(13)
C43 C42 H42A 119.2
C41 C42 H42A 119.2
C42 C43 C44 119.1(13)
C42 C43 H43A 120.4
C44 C43 H43A 120.4
C45 C44 C43 121.0(14)
C45 C44 H44A 119.5
C43 C44 H44A 119.5
C44 C45 C40 120.3(13)
C44 C45 H45A 119.9
C40 C45 H45A 119.9
C51 C46 C47 119.0(11)
C51 C46 P2 123.0(9)
C47 C46 P2 117.7(9)
C48 C47 C46 117.4(13)
C48 C47 H47A 121.3
C46 C47 H47A 121.3
C49 C48 C47 122.6(13)
C49 C48 H48A 118.7
C47 C48 H48A 118.7
C48 C49 C50 120.0(11)
C48 C49 H49A 120.0
C50 C49 H49A 120.0
C49 C50 C51 120.7(13)
C49 C50 H50A 119.7
C51 C50 H50A 119.7
C50 C51 C46 120.1(13)
C50 C51 H51A 119.9
C46 C51 H51A 119.9
C53 C52 C57 118.3(11)
C53 C52 P2 122.9(9)
C57 C52 P2 118.6(9)
C54 C53 C52 121.6(12)
C54 C53 H53A 119.2
C52 C53 H53A 119.2
C55 C54 C53 119.5(13)
C55 C54 H54A 120.3
C53 C54 H54A 120.3
C54 C55 C56 121.3(14)
C54 C55 H55A 119.3
C56 C55 H55A 119.3
C55 C56 C57 119.4(13)
C55 C56 H56A 120.3
C57 C56 H56A 120.3
C56 C57 C52 119.8(12)
C56 C57 H57A 120.1
C52 C57 H57A 120.1
C59 C58 C62 110.2(13)
C59 C58 Fe2 70.8(8)
C62 C58 Fe2 70.6(8)
C59 C58 H58A 124.9
C62 C58 H58A 124.9
Fe2 C58 H58A 124.9
C58 C59 C60 106.8(12)
C58 C59 Fe2 70.4(7)
C60 C59 Fe2 69.3(7)
C58 C59 H59A 126.6
C60 C59 H59A 126.6
Fe2 C59 H59A 126.6
C59 C60 C61 109.6(12)
C59 C60 Fe2 71.6(7)
C61 C60 Fe2 70.8(7)
C59 C60 H60A 125.2
C61 C60 H60A 125.2
Fe2 C60 H60A 125.2
C62 C61 C60 106.8(12)
C62 C61 Fe2 70.7(7)
C60 C61 Fe2 69.0(7)
C62 C61 H61A 126.6
C60 C61 H61A 126.6
Fe2 C61 H61A 126.6
C61 C62 C58 106.5(11)
C61 C62 Fe2 69.7(7)
C58 C62 Fe2 69.8(7)
C61 C62 H62A 126.7
C58 C62 H62A 126.7
Fe2 C62 H62A 126.7
C64 C63 P3 111.1(8)
C64 C63 H63A 109.4
P3 C63 H63A 109.4
C64 C63 H63B 109.4
P3 C63 H63B 109.4
H63A C63 H63B 108.0
C63 C64 P4 109.2(8)
C63 C64 H64A 109.8
P4 C64 H64A 109.8
C63 C64 H64B 109.8
P4 C64 H64B 109.8
H64A C64 H64B 108.3
C70 C65 C66 117.5(12)
C70 C65 P3 120.9(10)
C66 C65 P3 121.4(9)
C67 C66 C65 121.0(13)
C67 C66 H66A 119.5
C65 C66 H66A 119.5
C66 C67 C68 121.4(15)
C66 C67 H67A 119.3
C68 C67 H67A 119.3
C67 C68 C69 118.3(14)
C67 C68 H68A 120.8
C69 C68 H68A 120.8
C68 C69 C70 122.3(14)
C68 C69 H69A 118.8
C70 C69 H69A 118.8
C65 C70 C69 119.3(13)
C65 C70 H70A 120.3
C69 C70 H70A 120.3
C72 C71 C76 118.3(11)
C72 C71 P3 118.6(9)
C76 C71 P3 123.1(10)
C71 C72 C73 121.9(12)
C71 C72 H72A 119.0
C73 C72 H72A 119.0
C74 C73 C72 118.6(14)
C74 C73 H73A 120.7
C72 C73 H73A 120.7
C75 C74 C73 120.7(13)
C75 C74 H74A 119.6
C73 C74 H74A 119.6
C74 C75 C76 118.3(14)
C74 C75 H75A 120.8
C76 C75 H75A 120.8
C71 C76 C75 122.1(14)
C71 C76 H76A 119.0
C75 C76 H76A 119.0
C82 C77 C78 118.3(11)
C82 C77 P4 123.9(11)
C78 C77 P4 117.6(9)
C79 C78 C77 118.7(13)
C79 C78 H78A 120.6
C77 C78 H78A 120.6
C80 C79 C78 121.3(14)
C80 C79 H79A 119.4
C78 C79 H79A 119.4
C81 C80 C79 119.3(13)
C81 C80 H80A 120.3
C79 C80 H80A 120.3
C80 C81 C82 121.7(15)
C80 C81 H81A 119.1
C82 C81 H81A 119.1
C77 C82 C81 120.6(14)
C77 C82 H82A 119.7
C81 C82 H82A 119.7
C88 C83 C84 117.7(12)
C88 C83 P4 122.0(10)
C84 C83 P4 120.3(9)
C83 C84 C85 120.9(12)
C83 C84 H84A 119.6
C85 C84 H84A 119.6
C86 C85 C84 119.5(12)
C86 C85 H85A 120.2
C84 C85 H85A 120.2
C87 C86 C85 120.1(13)
C87 C86 H86A 119.9
C85 C86 H86A 119.9
C86 C87 C88 120.5(12)
C86 C87 H87A 119.8
C88 C87 H87A 119.8
C87 C88 C83 121.1(12)
C87 C88 H88A 119.4
C83 C88 H88A 119.4
Cl1 C89 Cl2 112.6(11)
Cl1 C89 H89A 109.1
Cl2 C89 H89A 109.1
Cl1 C89 H89B 109.1
Cl2 C89 H89B 109.1
H89A C89 H89B 107.8
Cl3 C90 Cl4 108.3(14)
Cl3 C90 H90A 110.0
Cl4 C90 H90A 110.0
Cl3 C90 H90B 110.0
Cl4 C90 H90B 110.0
H90A C90 H90B 108.4
Cl6 C91 Cl5 114.0(11)
Cl6 C91 H91A 108.8
Cl5 C91 H91A 108.8
Cl6 C91 H91B 108.8
Cl5 C91 H91B 108.8
H91A C91 H91B 107.6
Cl7 C92 Cl8 116(2)
Cl7 C92 H92B 108.4
Cl8 C92 H92B 108.4
Cl7 C92 H92A 108.4
Cl8 C92 H92A 108.4
H92B C92 H92A 107.4
C1 N1 Fe1 178.6(10)
C2 N2 Fe2 173.7(9)
C3 N3 C7 117.1(11)
C3 N3 Os1 127.5(9)
C7 N3 Os1 115.3(8)
C14 N4 C11 116.2(11)
C14 N4 Os1 129.4(9)
C11 N4 Os1 114.2(8)
C15 N5 C19 118.5(11)
C15 N5 Os1 128.5(9)
C19 N5 Os1 112.7(8)
C26 N6 C23 115.7(10)
C26 N6 Os1 130.1(8)
C23 N6 Os1 114.2(7)
C32 P1 C40 103.2(6)
C32 P1 C34 104.4(5)
C40 P1 C34 101.3(5)
C32 P1 Fe1 106.7(4)
C40 P1 Fe1 121.2(4)
C34 P1 Fe1 118.2(4)
C52 P2 C46 103.0(5)
C52 P2 C33 103.1(5)
C46 P2 C33 103.9(5)
C52 P2 Fe1 118.0(3)
C46 P2 Fe1 115.9(4)
C33 P2 Fe1 111.3(4)
C63 P3 C65 104.7(5)
C63 P3 C71 102.6(6)
C65 P3 C71 100.1(5)
C63 P3 Fe2 105.2(4)
C65 P3 Fe2 122.0(4)
C71 P3 Fe2 119.9(4)
C77 P4 C83 101.1(6)
C77 P4 C64 104.1(5)
C83 P4 C64 103.4(6)
C77 P4 Fe2 116.5(5)
C83 P4 Fe2 119.0(4)
C64 P4 Fe2 110.9(4)
F1 P5 F3 90.5(6)
F1 P5 F4 91.0(6)
F3 P5 F4 90.5(6)
F1 P5 F2 90.3(6)
F3 P5 F2 178.7(6)
F4 P5 F2 90.5(6)
F1 P5 F6 178.2(7)
F3 P5 F6 87.7(6)
F4 P5 F6 88.8(5)
F2 P5 F6 91.4(6)
F1 P5 F5 91.9(6)
F3 P5 F5 90.2(6)
F4 P5 F5 177.0(6)
F2 P5 F5 88.8(5)
F6 P5 F5 88.3(5)
F7B P6 F7A 49.9(11)
F7B P6 F12B 92.5(9)
F7A P6 F12B 142.4(11)
F7B P6 F12A 141.3(11)
F7A P6 F12A 91.5(9)
F12B P6 F12A 126.0(10)
F7B P6 F10 89.3(9)
F7A P6 F10 89.8(8)
F12B P6 F10 89.1(7)
F12A P6 F10 88.3(6)
F7B P6 F8B 175.2(11)
F7A P6 F8B 126.6(10)
F12B P6 F8B 90.8(9)
F12A P6 F8B 35.2(8)
F10 P6 F8B 87.4(7)
F7B P6 F8A 128.9(10)
F7A P6 F8A 177.9(9)
F12B P6 F8A 36.5(9)
F12A P6 F8A 89.8(8)
F10 P6 F8A 92.0(6)
F8B P6 F8A 54.7(8)
F7B P6 F9 92.4(8)
F7A P6 F9 91.0(8)
F12B P6 F9 91.1(7)
F12A P6 F9 90.2(6)
F10 P6 F9 178.3(6)
F8B P6 F9 91.0(7)
F8A P6 F9 87.2(6)
F7B P6 F11B 89.1(11)
F7A P6 F11B 39.2(9)
F12B P6 F11B 177.6(9)
F12A P6 F11B 52.5(8)
F10 P6 F11B 92.7(6)
F8B P6 F11B 87.7(8)
F8A P6 F11B 141.8(9)
F9 P6 F11B 87.0(6)
F7B P6 F11A 40.1(10)
F7A P6 F11A 89.8(11)
F12B P6 F11A 52.9(9)
F12A P6 F11A 177.0(8)
F10 P6 F11A 94.4(6)
F8B P6 F11A 143.5(9)
F8A P6 F11A 88.9(8)
F9 P6 F11A 87.0(6)
F11B P6 F11A 128.5(10)

loop_
_geom_bond_atom_site_label_1
_geom_bond_atom_site_label_2
_geom_bond_distance
Os1 C1 1.997(13)
Os1 C2 2.003(13)
Os1 N4 2.070(10)
Os1 N5 2.090(10)
Os1 N6 2.106(9)
Os1 N3 2.111(9)
Fe1 N1 1.898(9)
Fe1 C27 2.061(12)
Fe1 C30 2.076(12)
Fe1 C29 2.077(12)
Fe1 C31 2.101(12)
Fe1 C28 2.113(11)
Fe1 P2 2.195(3)
Fe1 P1 2.200(4)
Fe2 N2 1.902(9)
Fe2 C60 2.077(13)
Fe2 C61 2.100(13)
Fe2 C58 2.101(13)
Fe2 C59 2.107(11)
Fe2 C62 2.113(13)
Fe2 P4 2.189(3)
Fe2 P3 2.195(4)
C1 N1 1.171(14)
C2 N2 1.181(14)
C3 N3 1.314(14)
C3 C4 1.405(17)
C3 H3A 0.9300
C4 C5 1.33(2)
C4 H4A 0.9300
C5 C6 1.42(2)
C5 H5A 0.9300
C6 C7 1.365(17)
C6 C8 1.47(2)
C7 N3 1.353(15)
C7 C11 1.486(17)
C8 C9 1.34(2)
C8 H8A 0.9300
C9 C10 1.441(19)
C9 H9A 0.9300
C10 C12 1.360(19)
C10 C11 1.394(16)
C11 N4 1.359(14)
C12 C13 1.385(18)
C12 H12A 0.9300
C13 C14 1.398(17)
C13 H13A 0.9300
C14 N4 1.301(16)
C14 H14A 0.9300
C15 N5 1.287(15)
C15 C16 1.390(16)
C15 H15A 0.9300
C16 C17 1.376(17)
C16 H16A 0.9300
C17 C18 1.398(18)
C17 H17A 0.9300
C18 C19 1.430(16)
C18 C20 1.453(16)
C19 N5 1.365(14)
C19 C23 1.424(16)
C20 C21 1.351(18)
C20 H20A 0.9300
C21 C22 1.442(17)
C21 H21A 0.9300
C22 C24 1.389(19)
C22 C23 1.398(15)
C23 N6 1.369(14)
C24 C25 1.41(2)
C24 H24A 0.9300
C25 C26 1.398(17)
C25 H25A 0.9300
C26 N6 1.317(15)
C26 H26A 0.9300
C27 C28 1.399(17)
C27 C31 1.404(16)
C27 H27A 0.9800
C28 C29 1.427(16)
C28 H28A 0.9800
C29 C30 1.424(17)
C29 H29A 0.9800
C30 C31 1.450(17)
C30 H30A 0.9800
C31 H31A 0.9800
C32 C33 1.605(16)
C32 P1 1.812(13)
C32 H32A 0.9700
C32 H32B 0.9700
C33 P2 1.852(12)
C33 H33A 0.9700
C33 H33B 0.9700
C34 C35 1.383(17)
C34 C39 1.401(15)
C34 P1 1.845(11)
C35 C36 1.406(16)
C35 H35A 0.9300
C36 C37 1.38(2)
C36 H36A 0.9300
C37 C38 1.33(2)
C37 H37A 0.9300
C38 C39 1.414(16)
C38 H38A 0.9300
C39 H39A 0.9300
C40 C41 1.385(17)
C40 C45 1.407(17)
C40 P1 1.816(12)
C41 C42 1.422(17)
C41 H41A 0.9300
C42 C43 1.36(2)
C42 H42A 0.9300
C43 C44 1.39(2)
C43 H43A 0.9300
C44 C45 1.379(18)
C44 H44A 0.9300
C45 H45A 0.9300
C46 C51 1.397(17)
C46 C47 1.432(17)
C46 P2 1.850(11)
C47 C48 1.394(16)
C47 H47A 0.9300
C48 C49 1.354(19)
C48 H48A 0.9300
C49 C50 1.365(19)
C49 H49A 0.9300
C50 C51 1.390(16)
C50 H50A 0.9300
C51 H51A 0.9300
C52 C53 1.372(16)
C52 C57 1.408(15)
C52 P2 1.838(11)
C53 C54 1.367(18)
C53 H53A 0.9300
C54 C55 1.363(19)
C54 H54A 0.9300
C55 C56 1.366(18)
C55 H55A 0.9300
C56 C57 1.387(17)
C56 H56A 0.9300
C57 H57A 0.9300
C58 C59 1.398(17)
C58 C62 1.427(18)
C58 H58A 0.9800
C59 C60 1.399(17)
C59 H59A 0.9800
C60 C61 1.436(16)
C60 H60A 0.9800
C61 C62 1.425(18)
C61 H61A 0.9800
C62 H62A 0.9800
C63 C64 1.499(16)
C63 P3 1.831(11)
C63 H63A 0.9700
C63 H63B 0.9700
C64 P4 1.858(13)
C64 H64A 0.9700
C64 H64B 0.9700
C65 C70 1.374(17)
C65 C66 1.428(17)
C65 P3 1.834(12)
C66 C67 1.356(18)
C66 H66A 0.9300
C67 C68 1.36(2)
C67 H67A 0.9300
C68 C69 1.37(2)
C68 H68A 0.9300
C69 C70 1.395(18)
C69 H69A 0.9300
C70 H70A 0.9300
C71 C72 1.341(17)
C71 C76 1.370(17)
C71 P3 1.861(11)
C72 C73 1.417(16)
C72 H72A 0.9300
C73 C74 1.38(2)
C73 H73A 0.9300
C74 C75 1.36(2)
C74 H74A 0.9300
C75 C76 1.417(16)
C75 H75A 0.9300
C76 H76A 0.9300
C77 C82 1.354(18)
C77 C78 1.446(18)
C77 P4 1.832(12)
C78 C79 1.390(16)
C78 H78A 0.9300
C79 C80 1.39(2)
C79 H79A 0.9300
C80 C81 1.33(2)
C80 H80A 0.9300
C81 C82 1.420(17)
C81 H81A 0.9300
C82 H82A 0.9300
C83 C88 1.387(16)
C83 C84 1.388(16)
C83 P4 1.853(13)
C84 C85 1.398(17)
C84 H84A 0.9300
C85 C86 1.371(18)
C85 H85A 0.9300
C86 C87 1.361(18)
C86 H86A 0.9300
C87 C88 1.379(18)
C87 H87A 0.9300
C88 H88A 0.9300
C89 Cl1 1.736(18)
C89 Cl2 1.754(17)
C89 H89A 0.9700
C89 H89B 0.9700
C90 Cl3 1.66(2)
C90 Cl4 1.71(2)
C90 H90A 0.9700
C90 H90B 0.9700
C91 Cl6 1.678(16)
C91 Cl5 1.709(19)
C91 H91A 0.9700
C91 H91B 0.9700
C92 Cl7 1.67(4)
C92 Cl8 1.77(4)
C92 H92B 0.9700
C92 H92A 0.9700
P5 F1 1.539(10)
P5 F3 1.568(11)
P5 F4 1.586(10)
P5 F2 1.587(11)
P5 F6 1.606(8)
P5 F5 1.620(9)
P6 F7B 1.565(9)
P6 F7A 1.566(9)
P6 F12B 1.568(8)
P6 F12A 1.574(8)
P6 F10 1.582(6)
P6 F8B 1.583(8)
P6 F8A 1.584(8)
P6 F9 1.585(6)
P6 F11B 1.589(8)
P6 F11A 1.590(8)
